data_7013502
loop_
_publ_author_name
'Doyle, Robert P.'
'Kruger, Paul E.'
'Moubaraki, Boujemaa'
'Murray, Keith S.'
'Nieuwenhuyzen, Mark'

_publ_section_title
;
 Synthesis and structural and magnetic characterisation of tetranuclear
 Cu(ii) complexes possessing novel [Cu4(&#xFFFD;4-PO4)2(&#xFFFD;2-CO3)]
 butterfly cores that exhibit supramolecular isomerismElectronic
 supplementary information (ESI) available: Figs. S1?3: Selected views
 of the 3D H-bonded water networks encapsulating 1, 1a and 2 showing
 oxygen?oxygen close contacts. See
 http://www.rsc.org/suppdata/dt/b3/b309275e/
;
_journal_issue 22
_journal_name_full 'Dalton Transactions'
_journal_page_first 4230
_journal_paper_doi 10.1039/b309275e
_journal_year 2003
_chemical_formula_sum 'C41 H77 Cu4 N8 O35.5 P2'
_chemical_formula_weight 1565.53
_chemical_name_systematic
;
?
;
_space_group_IT_number 52
_symmetry_cell_setting orthorhombic
_symmetry_space_group_name_Hall '-P 2a 2bc'
_symmetry_space_group_name_H-M 'P n n a'
_atom_sites_solution_hydrogens geom
_atom_sites_solution_primary direct
_atom_sites_solution_secondary difmap
_audit_creation_method SHELXL-97
_cell_angle_alpha 90.00
_cell_angle_beta 90.00
_cell_angle_gamma 90.00
_cell_formula_units_Z 4
_cell_length_a 14.871(3)
_cell_length_b 22.146(4)
_cell_length_c 19.937(4)
_cell_measurement_temperature 293(2)
_cell_volume 6566(2)
_computing_structure_refinement 'SHELXL-97 (Sheldrick, 1997)'
_computing_structure_solution 'SHELXS-97 (Sheldrick, 1990)'
_diffrn_ambient_temperature 293(2)
_diffrn_measured_fraction_theta_full 0.952
_diffrn_measured_fraction_theta_max 0.952
_diffrn_radiation_monochromator graphite
_diffrn_radiation_source 'fine-focus sealed tube'
_diffrn_radiation_type MoK\a
_diffrn_radiation_wavelength 0.71073
_diffrn_reflns_av_R_equivalents 0.1000
_diffrn_reflns_av_sigmaI/netI 0.1332
_diffrn_reflns_limit_h_max 19
_diffrn_reflns_limit_h_min -18
_diffrn_reflns_limit_k_max 26
_diffrn_reflns_limit_k_min -28
_diffrn_reflns_limit_l_max 17
_diffrn_reflns_limit_l_min -25
_diffrn_reflns_number 58321
_diffrn_reflns_theta_full 27.51
_diffrn_reflns_theta_max 27.51
_diffrn_reflns_theta_min 2.51
_exptl_absorpt_coefficient_mu 1.107
_exptl_absorpt_correction_T_max 1.000
_exptl_absorpt_correction_T_min 0.806
_exptl_absorpt_correction_type empirical
_exptl_absorpt_process_details SADABS
_exptl_crystal_colour Plate
_exptl_crystal_density_diffrn 1.497
_exptl_crystal_density_meas ?
_exptl_crystal_density_method .
_exptl_crystal_description Blue
_exptl_crystal_F_000 3030
_exptl_crystal_size_max 0.38
_exptl_crystal_size_mid 0.26
_exptl_crystal_size_min 0.09
_refine_diff_density_max 1.304
_refine_diff_density_min -0.531
_refine_diff_density_rms 0.107
_refine_ls_extinction_method none
_refine_ls_goodness_of_fit_ref 0.921
_refine_ls_hydrogen_treatment mixed
_refine_ls_matrix_type full
_refine_ls_number_parameters 419
_refine_ls_number_reflns 7205
_refine_ls_number_restraints 0
_refine_ls_restrained_S_all 0.921
_refine_ls_R_factor_all 0.1204
_refine_ls_R_factor_gt 0.0526
_refine_ls_shift/su_max 0.213
_refine_ls_shift/su_mean 0.003
_refine_ls_structure_factor_coef Fsqd
_refine_ls_weighting_details 'calc w=1/[\s^2^(Fo^2^)+(0.0815P)^2^+0.0000P] where P=(Fo^2^+2Fc^2^)/3'
_refine_ls_weighting_scheme calc
_refine_ls_wR_factor_gt 0.1377
_refine_ls_wR_factor_ref 0.1522
_reflns_number_gt 3705
_reflns_number_total 7205
_reflns_threshold_expression >2sigma(I)
_cod_data_source_file b309275e.txt
_cod_data_source_block compound_1
_cod_depositor_comments
;
The following automatic conversions were performed:
'_symmetry_cell_setting' value 'Orthorhombic' changed to 'orthorhombic'
according to '/home/saulius/struct/CIF-dictionaries/cif_core.dic'
dictionary named 'cif_core.dic' version 2.4.1 from
2010-06-29.

'_exptl_absorpt_correction_type' value 'Empirical' changed to
'empirical' according to
'/home/saulius/struct/CIF-dictionaries/cif_core.dic' dictionary named
'cif_core.dic' version 2.4.1 from 2010-06-29.

Automatic conversion script
Id: cif_fix_enum 1527 2010-12-29 10:47:43Z saulius 
;
_cod_original_sg_symbol_H-M Pnna
_cod_original_formula_sum 'C41 H77 Cu4 N8 O35.50 P2'
_cod_database_code 7013502

loop_
_symmetry_equiv_pos_as_xyz
'x, y, z'
'-x+1/2, -y, z'
'-x+1/2, y+1/2, -z+1/2'
'x, -y+1/2, -z+1/2'
'-x, -y, -z'
'x-1/2, y, -z'
'x-1/2, -y-1/2, z-1/2'
'-x, y-1/2, z-1/2'

loop_
_atom_site_label
_atom_site_type_symbol
_atom_site_fract_x
_atom_site_fract_y
_atom_site_fract_z
_atom_site_U_iso_or_equiv
_atom_site_adp_type
_atom_site_occupancy
_atom_site_symmetry_multiplicity
_atom_site_calc_flag
_atom_site_refinement_flags
_atom_site_disorder_assembly
_atom_site_disorder_group
Cu1 Cu 0.18344(4) 0.23020(3) 0.14218(3) 0.02303(17) Uani 1 1 d . . .
N1A N 0.1706(3) 0.26938(19) 0.05077(19) 0.0258(10) Uani 1 1 d . . .
C2A C 0.1371(4) 0.3237(3) 0.0403(3) 0.0331(14) Uani 1 1 d . . .
H2A H 0.1199 0.3469 0.0770 0.040 Uiso 1 1 calc R . .
C3A C 0.1266(4) 0.3476(3) -0.0232(3) 0.0442(16) Uani 1 1 d . . .
H3A H 0.1024 0.3859 -0.0297 0.053 Uiso 1 1 calc R . .
C4A C 0.1542(5) 0.3112(3) -0.0780(3) 0.0550(18) Uani 1 1 d . . .
H4A H 0.1489 0.3256 -0.1217 0.066 Uiso 1 1 calc R . .
C5A C 0.1880(4) 0.2556(3) -0.0667(3) 0.0419(15) Uani 1 1 d . . .
H5A H 0.2049 0.2311 -0.1024 0.050 Uiso 1 1 calc R . .
C6A C 0.1975(3) 0.2351(3) -0.0006(3) 0.0306(13) Uani 1 1 d . . .
C7A C 0.2357(4) 0.1758(3) 0.0177(3) 0.0320(13) Uani 1 1 d . . .
C8A C 0.2637(4) 0.1323(3) -0.0282(3) 0.0436(16) Uani 1 1 d . . .
H8A H 0.2596 0.1398 -0.0740 0.052 Uiso 1 1 calc R . .
C9A C 0.2973(4) 0.0783(3) -0.0057(3) 0.0494(17) Uani 1 1 d . . .
H9A H 0.3161 0.0487 -0.0356 0.059 Uiso 1 1 calc R . .
C10A C 0.3024(4) 0.0693(3) 0.0637(3) 0.0436(16) Uani 1 1 d . . .
H10A H 0.3261 0.0337 0.0809 0.052 Uiso 1 1 calc R . .
C11A C 0.2718(4) 0.1139(2) 0.1060(3) 0.0355(14) Uani 1 1 d . . .
H11A H 0.2740 0.1071 0.1520 0.043 Uiso 1 1 calc R . .
N12A N 0.2396(3) 0.16583(18) 0.0843(2) 0.0273(10) Uani 1 1 d . . .
Cu2 Cu -0.03047(4) 0.28501(3) 0.32660(3) 0.02383(18) Uani 1 1 d . . .
N1B N -0.0747(3) 0.22715(19) 0.3946(2) 0.0309(11) Uani 1 1 d . . .
C2B C -0.1049(4) 0.1721(3) 0.3815(3) 0.0477(17) Uani 1 1 d . . .
H2B H -0.1092 0.1598 0.3370 0.057 Uiso 1 1 calc R . .
C3B C -0.1306(5) 0.1319(3) 0.4321(4) 0.062(2) Uani 1 1 d . . .
H3B H -0.1513 0.0934 0.4214 0.074 Uiso 1 1 calc R . .
C4B C -0.1246(5) 0.1502(3) 0.4981(4) 0.066(2) Uani 1 1 d . . .
H4B H -0.1420 0.1248 0.5329 0.079 Uiso 1 1 calc R . .
C5B C -0.0918(4) 0.2077(3) 0.5112(3) 0.0492(18) Uani 1 1 d . . .
H5B H -0.0868 0.2212 0.5552 0.059 Uiso 1 1 calc R . .
C6B C -0.0669(4) 0.2446(2) 0.4591(3) 0.0313(13) Uani 1 1 d . . .
C7B C -0.0276(4) 0.3055(2) 0.4681(2) 0.0298(13) Uani 1 1 d . . .
C8B C -0.0129(4) 0.3339(3) 0.5288(3) 0.0408(16) Uani 1 1 d . . .
H8B H -0.0276 0.3140 0.5685 0.049 Uiso 1 1 calc R . .
C9B C 0.0223(4) 0.3900(3) 0.5316(3) 0.0483(18) Uani 1 1 d . . .
H9B H 0.0318 0.4091 0.5725 0.058 Uiso 1 1 calc R . .
C10B C 0.0436(4) 0.4183(3) 0.4728(3) 0.0454(16) Uani 1 1 d . . .
H10B H 0.0680 0.4570 0.4732 0.054 Uiso 1 1 calc R . .
C11B C 0.0285(4) 0.3888(2) 0.4124(3) 0.0353(14) Uani 1 1 d . . .
H11B H 0.0424 0.4085 0.3726 0.042 Uiso 1 1 calc R . .
N12B N -0.0050(3) 0.33338(18) 0.40972(19) 0.0246(10) Uani 1 1 d . . .
P1 P 0.11156(9) 0.33579(6) 0.23103(6) 0.0228(3) Uani 1 1 d . . .
O11 O 0.0243(2) 0.34567(14) 0.27169(16) 0.0277(8) Uani 1 1 d . . .
O12 O 0.1907(2) 0.31954(14) 0.27804(16) 0.0257(8) Uani 1 1 d . . .
O13 O 0.0949(2) 0.28383(14) 0.18113(15) 0.0227(8) Uani 1 1 d . . .
O14 O 0.1351(3) 0.39429(15) 0.19467(17) 0.0329(9) Uani 1 1 d . . .
O2 O 0.3086(2) 0.28464(16) 0.17697(19) 0.0392(10) Uani 1 1 d . . .
O1S O -0.0933(3) 0.2500 0.2500 0.0381(14) Uani 1 2 d S . .
C1S C -0.1816(8) 0.2500 0.2500 0.079(4) Uani 1 2 d S . .
O2S O -0.1995(9) 0.2027(6) 0.1956(5) 0.050(4) Uani 0.53(2) 1 d P A 2
O2S' O -0.2359(8) 0.2353(7) 0.2189(6) 0.044(4) Uani 0.47(2) 1 d P . 1
O1W O 0.4504(3) 0.20533(19) 0.1811(2) 0.0525(12) Uani 1 1 d . . .
O2W O 0.1580(3) 0.48286(17) 0.2959(2) 0.0522(12) Uani 1 1 d . . .
O3W O -0.0878(3) 0.05776(18) 0.2441(2) 0.0548(12) Uani 1 1 d . . .
O4W O 0.3090(3) 0.0914(2) 0.3458(2) 0.0720(15) Uani 1 1 d . . .
O5W O 0.1311(4) 0.0195(2) -0.1321(2) 0.0751(15) Uani 1 1 d . . .
O6W O 0.0983(4) 0.3933(3) -0.2185(4) 0.119(2) Uani 1 1 d . . .
O7W O 0.4326(4) 0.0896(2) 0.2307(3) 0.099(2) Uani 1 1 d . . .
O8W O 0.0974(5) 0.4857(2) 0.1116(3) 0.112(2) Uani 1 1 d . . .
O9W O 0.0821(6) 0.4846(3) -0.1369(4) 0.170(4) Uani 1 1 d . . .
O10W O -0.2518(4) 0.1039(3) 0.2046(3) 0.118(2) Uani 1 1 d . . .
O11W O 0.5930(5) 0.2500 0.2500 0.124(4) Uani 1 2 d S . .
O12W O 0.3492(10) 0.5081(6) -0.0140(7) 0.128(5) Uiso 0.50 1 d P B 2
O12' O 0.2500 0.5000 -0.0282(17) 0.247(15) Uiso 0.50 2 d SP C 1

loop_
_atom_site_aniso_label
_atom_site_aniso_U_11
_atom_site_aniso_U_22
_atom_site_aniso_U_33
_atom_site_aniso_U_23
_atom_site_aniso_U_13
_atom_site_aniso_U_12
Cu1 0.0214(3) 0.0259(3) 0.0218(3) -0.0009(3) 0.0043(3) 0.0000(3)
N1A 0.024(2) 0.031(2) 0.022(2) -0.0019(19) 0.0003(19) -0.001(2)
C2A 0.033(4) 0.043(4) 0.023(3) 0.002(3) 0.004(3) -0.001(3)
C3A 0.048(4) 0.054(4) 0.031(3) 0.010(3) 0.008(3) 0.007(3)
C4A 0.055(5) 0.082(5) 0.028(3) 0.008(4) 0.001(3) 0.000(4)
C5A 0.037(4) 0.062(4) 0.027(3) -0.009(3) 0.006(3) -0.001(3)
C6A 0.016(3) 0.047(3) 0.029(3) -0.011(3) 0.005(2) -0.009(2)
C7A 0.017(3) 0.045(4) 0.034(3) -0.009(3) 0.005(2) -0.011(3)
C8A 0.029(4) 0.058(4) 0.045(4) -0.027(3) 0.008(3) -0.012(3)
C9A 0.033(4) 0.048(4) 0.067(5) -0.026(4) 0.014(3) -0.009(3)
C10A 0.029(4) 0.029(3) 0.073(5) -0.017(3) 0.012(3) -0.004(3)
C11A 0.024(3) 0.032(3) 0.051(4) -0.002(3) 0.006(3) -0.003(3)
N12A 0.021(2) 0.028(2) 0.034(3) -0.007(2) 0.005(2) -0.003(2)
Cu2 0.0231(4) 0.0320(4) 0.0164(3) -0.0022(3) 0.0021(3) -0.0027(3)
N1B 0.033(3) 0.028(3) 0.032(3) 0.002(2) 0.011(2) -0.001(2)
C2B 0.045(4) 0.044(4) 0.054(4) -0.006(3) 0.025(3) -0.006(3)
C3B 0.068(5) 0.032(4) 0.086(6) 0.009(4) 0.035(5) -0.001(3)
C4B 0.071(5) 0.047(4) 0.080(5) 0.032(4) 0.043(4) 0.020(4)
C5B 0.057(5) 0.052(4) 0.039(4) 0.017(3) 0.022(3) 0.022(3)
C6B 0.032(3) 0.036(3) 0.026(3) 0.007(3) 0.010(2) 0.014(3)
C7B 0.024(3) 0.041(3) 0.024(3) -0.001(2) 0.001(2) 0.014(3)
C8B 0.032(4) 0.068(5) 0.023(3) -0.007(3) 0.000(3) 0.016(3)
C9B 0.028(4) 0.078(5) 0.039(4) -0.031(4) -0.008(3) 0.010(3)
C10B 0.024(3) 0.057(4) 0.055(4) -0.033(3) -0.003(3) 0.003(3)
C11B 0.027(3) 0.043(4) 0.036(3) -0.009(3) 0.004(3) 0.002(3)
N12B 0.019(2) 0.029(3) 0.025(2) -0.0054(19) 0.0015(18) -0.0001(19)
P1 0.0253(8) 0.0230(7) 0.0201(6) 0.0032(6) 0.0051(6) 0.0023(6)
O11 0.031(2) 0.0260(19) 0.0263(18) 0.0054(15) 0.0103(17) 0.0050(16)
O12 0.022(2) 0.0271(19) 0.0281(19) 0.0016(15) 0.0001(16) -0.0017(15)
O13 0.0218(19) 0.0254(19) 0.0210(17) 0.0033(15) 0.0039(14) 0.0040(15)
O14 0.043(2) 0.026(2) 0.030(2) 0.0067(16) 0.0065(18) 0.0018(17)
O2 0.029(2) 0.046(2) 0.042(2) 0.0052(19) -0.0054(19) -0.0141(19)
O1S 0.014(3) 0.070(4) 0.030(3) -0.021(3) 0.000 0.000
C1S 0.030(7) 0.114(11) 0.092(10) 0.076(9) 0.000 0.000
O2S 0.044(7) 0.068(8) 0.037(5) -0.015(5) -0.013(5) -0.013(6)
O2S' 0.023(6) 0.067(9) 0.043(6) -0.012(6) -0.013(5) 0.006(5)
O1W 0.047(3) 0.068(3) 0.042(2) -0.022(2) 0.005(2) -0.002(2)
O2W 0.045(3) 0.042(3) 0.070(3) -0.008(2) -0.002(2) 0.002(2)
O3W 0.054(3) 0.045(3) 0.065(3) -0.006(2) 0.004(2) -0.016(2)
O4W 0.079(4) 0.052(3) 0.085(4) -0.010(3) -0.038(3) 0.019(3)
O5W 0.098(4) 0.065(3) 0.062(3) -0.014(3) 0.011(3) -0.004(3)
O6W 0.092(5) 0.121(5) 0.145(6) 0.028(5) -0.020(4) 0.000(4)
O7W 0.079(4) 0.056(3) 0.162(6) -0.010(4) -0.033(4) -0.006(3)
O8W 0.178(7) 0.066(4) 0.092(4) 0.032(3) -0.031(4) 0.003(4)
O9W 0.182(9) 0.121(6) 0.208(9) 0.065(6) -0.077(7) -0.026(5)
O10W 0.061(4) 0.164(6) 0.129(5) -0.082(5) -0.031(4) 0.028(4)
O11W 0.031(4) 0.261(11) 0.079(6) -0.095(7) 0.000 0.000

loop_
_atom_type_symbol
_atom_type_description
_atom_type_scat_dispersion_real
_atom_type_scat_dispersion_imag
_atom_type_scat_source
C C 0.0033 0.0016 'International Tables Vol C Tables 4.2.6.8 and 6.1.1.4'
H H 0.0000 0.0000 'International Tables Vol C Tables 4.2.6.8 and 6.1.1.4'
N N 0.0061 0.0033 'International Tables Vol C Tables 4.2.6.8 and 6.1.1.4'
O O 0.0106 0.0060 'International Tables Vol C Tables 4.2.6.8 and 6.1.1.4'
P P 0.1023 0.0942 'International Tables Vol C Tables 4.2.6.8 and 6.1.1.4'
Cu Cu 0.3201 1.2651 'International Tables Vol C Tables 4.2.6.8 and 6.1.1.4'

loop_
_geom_angle_atom_site_label_1
_geom_angle_atom_site_label_2
_geom_angle_atom_site_label_3
_geom_angle
_geom_angle_site_symmetry_1
_geom_angle_site_symmetry_3
_geom_angle_publ_flag
O13 Cu1 O12 93.31(13) . 4 ?
O13 Cu1 N12A 161.01(16) . . ?
O12 Cu1 N12A 92.57(16) 4 . ?
O13 Cu1 N1A 91.92(15) . . ?
O12 Cu1 N1A 170.53(16) 4 . ?
N12A Cu1 N1A 80.04(17) . . ?
O13 Cu1 O2 96.14(14) . . ?
O12 Cu1 O2 90.29(13) 4 . ?
N12A Cu1 O2 101.87(15) . . ?
N1A Cu1 O2 97.00(15) . . ?
C2A N1A C6A 120.6(5) . . ?
C2A N1A Cu1 124.7(3) . . ?
C6A N1A Cu1 114.7(4) . . ?
N1A C2A C3A 122.5(5) . . ?
C2A C3A C4A 117.2(6) . . ?
C5A C4A C3A 119.8(6) . . ?
C4A C5A C6A 119.3(6) . . ?
N1A C6A C5A 120.5(5) . . ?
N1A C6A C7A 115.6(5) . . ?
C5A C6A C7A 123.9(5) . . ?
N12A C7A C8A 121.4(6) . . ?
N12A C7A C6A 113.8(5) . . ?
C8A C7A C6A 124.7(5) . . ?
C9A C8A C7A 119.8(6) . . ?
C8A C9A C10A 117.9(6) . . ?
C11A C10A C9A 119.0(6) . . ?
N12A C11A C10A 123.0(6) . . ?
C11A N12A C7A 118.8(5) . . ?
C11A N12A Cu1 125.4(4) . . ?
C7A N12A Cu1 115.5(4) . . ?
O11 Cu2 O1S 92.00(12) . . ?
O11 Cu2 N1B 171.04(17) . . ?
O1S Cu2 N1B 96.89(15) . . ?
O11 Cu2 N12B 90.99(16) . . ?
O1S Cu2 N12B 161.41(17) . . ?
N1B Cu2 N12B 80.95(18) . . ?
O11 Cu2 O13 94.50(12) . 4 ?
O1S Cu2 O13 93.95(13) . 4 ?
N1B Cu2 O13 83.77(14) . 4 ?
N12B Cu2 O13 104.10(14) . 4 ?
C2B N1B C6B 118.9(5) . . ?
C2B N1B Cu2 124.9(4) . . ?
C6B N1B Cu2 116.0(4) . . ?
N1B C2B C3B 122.4(6) . . ?
C4B C3B C2B 118.8(6) . . ?
C3B C4B C5B 118.2(6) . . ?
C6B C5B C4B 119.9(6) . . ?
N1B C6B C5B 121.8(5) . . ?
N1B C6B C7B 114.3(4) . . ?
C5B C6B C7B 123.9(5) . . ?
N12B C7B C8B 120.3(5) . . ?
N12B C7B C6B 114.1(4) . . ?
C8B C7B C6B 125.6(5) . . ?
C9B C8B C7B 121.0(6) . . ?
C8B C9B C10B 118.5(5) . . ?
C9B C10B C11B 119.4(6) . . ?
N12B C11B C10B 122.2(6) . . ?
C11B N12B C7B 118.6(4) . . ?
C11B N12B Cu2 126.7(4) . . ?
C7B N12B Cu2 114.7(3) . . ?
O14 P1 O13 111.36(19) . . ?
O14 P1 O11 108.76(19) . . ?
O13 P1 O11 107.98(19) . . ?
O14 P1 O12 108.1(2) . . ?
O13 P1 O12 109.88(18) . . ?
O11 P1 O12 110.75(18) . . ?
P1 O11 Cu2 123.89(19) . . ?
P1 O12 Cu1 125.9(2) . 4 ?
P1 O13 Cu1 127.4(2) . . ?
P1 O13 Cu2 129.60(18) . 4 ?
Cu1 O13 Cu2 96.45(13) . 4 ?
C1S O1S Cu2 118.61(12) . 4 ?
C1S O1S Cu2 118.61(12) . . ?
Cu2 O1S Cu2 122.8(2) 4 . ?
O2S' C1S O2S' 82(2) . 4 ?
O2S' C1S O1S 139.1(10) . . ?
O2S' C1S O1S 139.1(10) 4 . ?
O2S' C1S O2S 41.4(6) . . ?
O2S' C1S O2S 119.2(16) 4 . ?
O1S C1S O2S 100.0(7) . . ?
O2S' C1S O2S 119.2(16) . 4 ?
O2S' C1S O2S 41.4(6) 4 4 ?
O1S C1S O2S 100.0(7) . 4 ?
O2S C1S O2S 160.0(14) . 4 ?
C1S O2S' O2S' 49.1(10) . 4 ?

loop_
_geom_bond_atom_site_label_1
_geom_bond_atom_site_label_2
_geom_bond_distance
_geom_bond_site_symmetry_2
_geom_bond_publ_flag
Cu1 O13 1.936(3) . ?
Cu1 O12 1.938(3) 4 ?
Cu1 N12A 2.016(4) . ?
Cu1 N1A 2.028(4) . ?
Cu1 O2 2.324(3) . ?
N1A C2A 1.319(6) . ?
N1A C6A 1.335(6) . ?
C2A C3A 1.379(7) . ?
C3A C4A 1.419(8) . ?
C4A C5A 1.350(9) . ?
C5A C6A 1.401(8) . ?
C6A C7A 1.478(8) . ?
C7A N12A 1.348(6) . ?
C7A C8A 1.391(7) . ?
C8A C9A 1.370(8) . ?
C9A C10A 1.400(9) . ?
C10A C11A 1.376(7) . ?
C11A N12A 1.320(6) . ?
Cu2 O11 1.915(3) . ?
Cu2 O1S 1.951(2) . ?
Cu2 N1B 1.979(4) . ?
Cu2 N12B 2.009(4) . ?
Cu2 O13 2.413(3) 4 ?
N1B C2B 1.325(7) . ?
N1B C6B 1.348(7) . ?
C2B C3B 1.399(8) . ?
C3B C4B 1.381(10) . ?
C4B C5B 1.388(9) . ?
C5B C6B 1.373(7) . ?
C6B C7B 1.480(8) . ?
C7B N12B 1.359(6) . ?
C7B C8B 1.382(7) . ?
C8B C9B 1.350(8) . ?
C9B C10B 1.366(9) . ?
C10B C11B 1.387(7) . ?
C11B N12B 1.326(6) . ?
P1 O14 1.525(3) . ?
P1 O13 1.541(3) . ?
P1 O11 1.546(3) . ?
P1 O12 1.547(3) . ?
O12 Cu1 1.938(3) 4 ?
O13 Cu2 2.413(3) 4 ?
O1S C1S 1.313(12) . ?
O1S Cu2 1.951(2) 4 ?
C1S O2S' 1.068(11) . ?
C1S O2S' 1.068(11) 4 ?
C1S O2S 1.532(13) . ?
C1S O2S 1.532(13) 4 ?
O2S' O2S' 1.40(3) 4 ?
